data_4035095
loop_
_publ_author_name
'Bam, Radha'
'Chalifoux, Wesley A.'

_publ_section_title
;
 One-Pot Domino Friedel-Crafts Acylation/Annulation between Alkynes and
 2-Methoxybenzoyl Chlorides: Synthesis of 2,3-Disubstituted Chromen-4-one
 Derivatives.
;
_journal_issue 17
_journal_name_full 'The Journal of organic chemistry'
_journal_page_first 9929
_journal_page_last 9938
_journal_paper_doi 10.1021/acs.joc.8b01357
_journal_volume 83
_journal_year 2018
_chemical_formula_moiety 'C22 H16 O3'
_chemical_formula_sum 'C22 H16 O3'
_chemical_formula_weight 328.35
_space_group_crystal_system triclinic
_space_group_IT_number 2
_space_group_name_Hall '-P 1'
_space_group_name_H-M_alt 'P -1'
_atom_sites_solution_hydrogens geom
_audit_creation_date 2017-10-12
_audit_creation_method
;
Olex2 1.2
(compiled 2017.08.10 svn.r3458 for OlexSys, GUI svn.r5381)
;
_cell_angle_alpha 72.9490(10)
_cell_angle_beta 65.4910(10)
_cell_angle_gamma 71.9330(10)
_cell_formula_units_Z 2
_cell_length_a 9.4113(3)
_cell_length_b 10.0279(3)
_cell_length_c 10.3607(3)
_cell_measurement_reflns_used 6357
_cell_measurement_temperature 100(2)
_cell_measurement_theta_max 30.06
_cell_measurement_theta_min 2.20
_cell_volume 830.38(4)
_computing_cell_refinement 'SAINT v8.34A (Bruker, 2013)'
_computing_data_reduction 'SAINT v8.34A (Bruker, 2013)'
_computing_molecular_graphics 'Olex2 (Dolomanov et al., 2009)'
_computing_publication_material 'Olex2 (Dolomanov et al., 2009)'
_computing_structure_refinement 'XL (Sheldrick, 2008)'
_diffrn_ambient_temperature 100.15
_diffrn_measured_fraction_theta_full 1.000
_diffrn_measured_fraction_theta_max 0.999
_diffrn_measurement_device_type 'Bruker APEX-II CCD'
_diffrn_measurement_method '\f and \w scans'
_diffrn_radiation_type MoK\a
_diffrn_radiation_wavelength 0.71073
_diffrn_reflns_av_R_equivalents 0.0297
_diffrn_reflns_av_unetI/netI 0.0264
_diffrn_reflns_Laue_measured_fraction_full 1.000
_diffrn_reflns_Laue_measured_fraction_max 0.999
_diffrn_reflns_limit_h_max 13
_diffrn_reflns_limit_h_min -13
_diffrn_reflns_limit_k_max 14
_diffrn_reflns_limit_k_min -14
_diffrn_reflns_limit_l_max 14
_diffrn_reflns_limit_l_min -14
_diffrn_reflns_number 20875
_diffrn_reflns_point_group_measured_fraction_full 1.000
_diffrn_reflns_point_group_measured_fraction_max 0.999
_diffrn_reflns_theta_full 25.242
_diffrn_reflns_theta_max 30.113
_diffrn_reflns_theta_min 2.176
_diffrn_standards_number 0
_exptl_absorpt_coefficient_mu 0.087
_exptl_absorpt_correction_T_max 0.7460
_exptl_absorpt_correction_T_min 0.7174
_exptl_absorpt_correction_type multi-scan
_exptl_absorpt_process_details
;
SADABS-2014/4 (Bruker,2014/4) was used for absorption correction.
wR2(int) was 0.0508 before and 0.0416 after correction.
The Ratio of minimum to maximum transmission is 0.9617.
The \l/2 correction factor is 0.00150.
;
_exptl_crystal_colour colourless
_exptl_crystal_density_diffrn 1.313
_exptl_crystal_description rod
_exptl_crystal_F_000 344
_exptl_crystal_size_max 0.114
_exptl_crystal_size_mid 0.044
_exptl_crystal_size_min 0.035
_refine_diff_density_max 0.458
_refine_diff_density_min -0.236
_refine_diff_density_rms 0.050
_refine_ls_extinction_method none
_refine_ls_goodness_of_fit_ref 1.029
_refine_ls_hydrogen_treatment constr
_refine_ls_matrix_type full
_refine_ls_number_parameters 227
_refine_ls_number_reflns 4894
_refine_ls_number_restraints 0
_refine_ls_restrained_S_all 1.029
_refine_ls_R_factor_all 0.0551
_refine_ls_R_factor_gt 0.0429
_refine_ls_shift/su_max 0.000
_refine_ls_shift/su_mean 0.000
_refine_ls_structure_factor_coef Fsqd
_refine_ls_weighting_details 'w=1/[\s^2^(Fo^2^)+(0.0684P)^2^+0.2077P] where P=(Fo^2^+2Fc^2^)/3'
_refine_ls_weighting_scheme calc
_refine_ls_wR_factor_gt 0.1133
_refine_ls_wR_factor_ref 0.1219
_reflns_Friedel_coverage 0.000
_reflns_number_gt 3970
_reflns_number_total 4894
_reflns_threshold_expression 'I > 2\s(I)'
_cod_data_source_file jo8b01357_si_004.cif
_cod_data_source_block rb003_0m_a
_cod_database_code 4035095
_shelxl_version_number 2014/6
_shelx_space_group_comment
;
The symmetry employed for this shelxl refinement is uniquely defined
by the following loop, which should always be used as a source of
symmetry information in preference to the above space-group names.
They are only intended as comments.
;
_shelx_estimated_absorpt_t_max 0.997
_shelx_estimated_absorpt_t_min 0.990
_olex2_refinement_description
;
1. Fixed Uiso
 At 1.2 times of:
  All C(H) groups
 At 1.5 times of:
  All C(H,H,H) groups
2.a Aromatic/amide H refined with riding coordinates:
 C2(H2), C3(H3), C4(H4), C11(H11), C12(H12), C13(H13), C14(H14), C15(H15),
 C17(H17), C18(H18), C19(H19), C20(H20), C21(H21)
2.b Idealised Me refined as rotating group:
 C22(H22A,H22B,H22C)
;
_olex2_submission_special_instructions 'No special instructions were received'

loop_
_space_group_symop_operation_xyz
'x, y, z'
'-x, -y, -z'

loop_
_atom_site_label
_atom_site_type_symbol
_atom_site_fract_x
_atom_site_fract_y
_atom_site_fract_z
_atom_site_U_iso_or_equiv
_atom_site_adp_type
_atom_site_occupancy
_atom_site_site_symmetry_order
_atom_site_calc_flag
_atom_site_refinement_flags_posn
O1 O 0.89236(9) 0.48578(8) 0.19626(8) 0.01511(16) Uani 1 1 d .
O2 O 0.89163(10) 0.25889(8) 0.28942(8) 0.01790(18) Uani 1 1 d .
O3 O 0.71637(9) 0.85234(8) 0.47150(8) 0.01528(17) Uani 1 1 d .
C1 C 0.86401(12) 0.62580(11) 0.20760(11) 0.0126(2) Uani 1 1 d .
C2 C 0.90785(13) 0.72020(12) 0.07631(11) 0.0163(2) Uani 1 1 d .
H2 H 0.9534 0.6880 -0.0129 0.020 Uiso 1 1 calc R
C3 C 0.88277(13) 0.86239(12) 0.08035(11) 0.0173(2) Uani 1 1 d .
H3 H 0.9103 0.9293 -0.0077 0.021 Uiso 1 1 calc R
C4 C 0.81783(13) 0.90973(11) 0.21111(11) 0.0157(2) Uani 1 1 d .
H4 H 0.8021 1.0080 0.2113 0.019 Uiso 1 1 calc R
C5 C 0.77597(12) 0.81364(11) 0.34130(11) 0.01232(19) Uani 1 1 d .
C6 C 0.79652(11) 0.66595(11) 0.34289(10) 0.01104(19) Uani 1 1 d .
C7 C 0.75455(11) 0.55512(11) 0.47153(10) 0.01055(19) Uani 1 1 d .
C8 C 0.78638(11) 0.41651(11) 0.45738(10) 0.01109(19) Uani 1 1 d .
C9 C 0.85986(12) 0.37755(11) 0.31416(11) 0.0129(2) Uani 1 1 d .
C10 C 0.74765(12) 0.29576(11) 0.58139(10) 0.01175(19) Uani 1 1 d .
C11 C 0.86966(13) 0.17941(12) 0.60379(11) 0.0154(2) Uani 1 1 d .
H11 H 0.9774 0.1785 0.5408 0.018 Uiso 1 1 calc R
C12 C 0.83383(14) 0.06531(12) 0.71768(12) 0.0186(2) Uani 1 1 d .
H12 H 0.9173 -0.0129 0.7324 0.022 Uiso 1 1 calc R
C13 C 0.67636(14) 0.06499(12) 0.81020(11) 0.0188(2) Uani 1 1 d .
H13 H 0.6524 -0.0130 0.8881 0.023 Uiso 1 1 calc R
C14 C 0.55422(13) 0.17933(12) 0.78805(11) 0.0164(2) Uani 1 1 d .
H14 H 0.4465 0.1792 0.8505 0.020 Uiso 1 1 calc R
C15 C 0.58983(12) 0.29387(11) 0.67439(11) 0.0134(2) Uani 1 1 d .
H15 H 0.5059 0.3717 0.6598 0.016 Uiso 1 1 calc R
C16 C 0.67780(12) 0.59016(11) 0.61973(10) 0.01167(19) Uani 1 1 d .
C17 C 0.76872(14) 0.56219(13) 0.70539(12) 0.0187(2) Uani 1 1 d .
H17 H 0.8795 0.5195 0.6704 0.022 Uiso 1 1 calc R
C18 C 0.69752(16) 0.59677(15) 0.84266(13) 0.0254(3) Uani 1 1 d .
H18 H 0.7603 0.5794 0.9002 0.030 Uiso 1 1 calc R
C19 C 0.53502(16) 0.65644(14) 0.89526(12) 0.0252(3) Uani 1 1 d .
H19 H 0.4868 0.6804 0.9885 0.030 Uiso 1 1 calc R
C20 C 0.44293(14) 0.68111(12) 0.81156(12) 0.0200(2) Uani 1 1 d .
H20 H 0.3312 0.7198 0.8485 0.024 Uiso 1 1 calc R
C21 C 0.51440(13) 0.64907(11) 0.67345(11) 0.0152(2) Uani 1 1 d .
H21 H 0.4516 0.6674 0.6157 0.018 Uiso 1 1 calc R
C22 C 0.68962(14) 1.00068(12) 0.47425(12) 0.0187(2) Uani 1 1 d .
H22A H 0.6169 1.0578 0.4228 0.028 Uiso 1 1 calc GR
H22B H 0.7918 1.0311 0.4272 0.028 Uiso 1 1 calc GR
H22C H 0.6419 1.0143 0.5747 0.028 Uiso 1 1 calc GR

loop_
_atom_site_aniso_label
_atom_site_aniso_U_11
_atom_site_aniso_U_22
_atom_site_aniso_U_33
_atom_site_aniso_U_23
_atom_site_aniso_U_13
_atom_site_aniso_U_12
O1 0.0216(4) 0.0112(4) 0.0102(3) -0.0027(3) -0.0024(3) -0.0044(3)
O2 0.0235(4) 0.0125(4) 0.0158(4) -0.0054(3) -0.0035(3) -0.0036(3)
O3 0.0220(4) 0.0102(4) 0.0131(3) -0.0035(3) -0.0039(3) -0.0047(3)
C1 0.0139(4) 0.0111(5) 0.0129(4) -0.0028(4) -0.0042(4) -0.0031(4)
C2 0.0199(5) 0.0174(5) 0.0102(4) -0.0015(4) -0.0029(4) -0.0067(4)
C3 0.0218(5) 0.0161(5) 0.0135(4) 0.0021(4) -0.0061(4) -0.0083(4)
C4 0.0197(5) 0.0113(5) 0.0158(5) 0.0000(4) -0.0059(4) -0.0060(4)
C5 0.0128(4) 0.0113(5) 0.0132(4) -0.0025(4) -0.0045(4) -0.0031(3)
C6 0.0122(4) 0.0099(4) 0.0107(4) -0.0011(3) -0.0037(3) -0.0032(3)
C7 0.0098(4) 0.0116(5) 0.0103(4) -0.0020(3) -0.0035(3) -0.0026(3)
C8 0.0112(4) 0.0110(5) 0.0102(4) -0.0018(3) -0.0031(3) -0.0024(3)
C9 0.0138(4) 0.0119(5) 0.0119(4) -0.0018(4) -0.0032(4) -0.0038(4)
C10 0.0149(4) 0.0101(4) 0.0109(4) -0.0018(3) -0.0048(3) -0.0035(3)
C11 0.0148(5) 0.0149(5) 0.0151(4) -0.0021(4) -0.0053(4) -0.0021(4)
C12 0.0214(5) 0.0140(5) 0.0188(5) 0.0007(4) -0.0099(4) -0.0014(4)
C13 0.0252(6) 0.0150(5) 0.0143(5) 0.0026(4) -0.0070(4) -0.0070(4)
C14 0.0176(5) 0.0170(5) 0.0130(4) -0.0019(4) -0.0027(4) -0.0067(4)
C15 0.0145(4) 0.0118(5) 0.0135(4) -0.0024(4) -0.0048(4) -0.0027(4)
C16 0.0159(5) 0.0088(4) 0.0097(4) -0.0011(3) -0.0035(3) -0.0040(3)
C17 0.0192(5) 0.0236(6) 0.0148(5) -0.0040(4) -0.0067(4) -0.0056(4)
C18 0.0306(6) 0.0353(7) 0.0159(5) -0.0074(5) -0.0107(5) -0.0091(5)
C19 0.0347(7) 0.0267(6) 0.0131(5) -0.0088(4) -0.0029(5) -0.0083(5)
C20 0.0213(5) 0.0161(5) 0.0155(5) -0.0055(4) 0.0002(4) -0.0020(4)
C21 0.0170(5) 0.0121(5) 0.0143(4) -0.0027(4) -0.0047(4) -0.0015(4)
C22 0.0244(5) 0.0105(5) 0.0213(5) -0.0054(4) -0.0060(4) -0.0047(4)

loop_
_atom_type_symbol
_atom_type_description
_atom_type_scat_dispersion_real
_atom_type_scat_dispersion_imag
_atom_type_scat_source
C C 0.0033 0.0016 'International Tables Vol C Tables 4.2.6.8 and 6.1.1.4'
H H 0.0000 0.0000 'International Tables Vol C Tables 4.2.6.8 and 6.1.1.4'
O O 0.0106 0.0060 'International Tables Vol C Tables 4.2.6.8 and 6.1.1.4'

loop_
_geom_angle_atom_site_label_1
_geom_angle_atom_site_label_2
_geom_angle_atom_site_label_3
_geom_angle
C9 O1 C1 122.94(8)
C5 O3 C22 118.00(8)
O1 C1 C2 114.80(9)
O1 C1 C6 121.03(9)
C2 C1 C6 124.17(9)
C1 C2 H2 121.2
C3 C2 C1 117.63(9)
C3 C2 H2 121.2
C2 C3 H3 119.3
C2 C3 C4 121.33(10)
C4 C3 H3 119.3
C3 C4 H4 119.9
C5 C4 C3 120.24(10)
C5 C4 H4 119.9
O3 C5 C4 123.00(9)
O3 C5 C6 116.41(9)
C4 C5 C6 120.58(9)
C1 C6 C5 116.03(9)
C1 C6 C7 117.99(9)
C5 C6 C7 125.98(9)
C6 C7 C16 121.20(8)
C8 C7 C6 119.80(8)
C8 C7 C16 119.00(9)
C7 C8 C9 120.85(9)
C7 C8 C10 124.04(8)
C9 C8 C10 115.10(8)
O1 C9 C8 117.34(9)
O2 C9 O1 116.40(9)
O2 C9 C8 126.24(9)
C11 C10 C8 120.10(9)
C15 C10 C8 121.07(9)
C15 C10 C11 118.80(9)
C10 C11 H11 119.8
C12 C11 C10 120.33(10)
C12 C11 H11 119.8
C11 C12 H12 119.8
C11 C12 C13 120.37(10)
C13 C12 H12 119.8
C12 C13 H13 120.1
C12 C13 C14 119.73(10)
C14 C13 H13 120.1
C13 C14 H14 120.0
C15 C14 C13 120.00(10)
C15 C14 H14 120.0
C10 C15 H15 119.6
C14 C15 C10 120.75(10)
C14 C15 H15 119.6
C17 C16 C7 120.17(9)
C17 C16 C21 119.61(9)
C21 C16 C7 120.21(9)
C16 C17 H17 119.9
C16 C17 C18 120.11(10)
C18 C17 H17 119.9
C17 C18 H18 120.0
C19 C18 C17 120.06(11)
C19 C18 H18 120.0
C18 C19 H19 120.0
C18 C19 C20 120.01(10)
C20 C19 H19 120.0
C19 C20 H20 120.0
C19 C20 C21 119.98(10)
C21 C20 H20 120.0
C16 C21 H21 119.9
C20 C21 C16 120.19(10)
C20 C21 H21 119.9
O3 C22 H22A 109.5
O3 C22 H22B 109.5
O3 C22 H22C 109.5
H22A C22 H22B 109.5
H22A C22 H22C 109.5
H22B C22 H22C 109.5

loop_
_geom_bond_atom_site_label_1
_geom_bond_atom_site_label_2
_geom_bond_distance
O1 C1 1.3765(12)
O1 C9 1.3719(12)
O2 C9 1.2106(12)
O3 C5 1.3524(12)
O3 C22 1.4365(12)
C1 C2 1.3921(14)
C1 C6 1.4014(13)
C2 H2 0.9500
C2 C3 1.3815(15)
C3 H3 0.9500
C3 C4 1.3945(15)
C4 H4 0.9500
C4 C5 1.3912(14)
C5 C6 1.4289(14)
C6 C7 1.4609(13)
C7 C8 1.3667(14)
C7 C16 1.4973(13)
C8 C9 1.4676(13)
C8 C10 1.4909(13)
C10 C11 1.4018(14)
C10 C15 1.3979(14)
C11 H11 0.9500
C11 C12 1.3902(15)
C12 H12 0.9500
C12 C13 1.3920(16)
C13 H13 0.9500
C13 C14 1.3913(16)
C14 H14 0.9500
C14 C15 1.3916(14)
C15 H15 0.9500
C16 C17 1.3905(15)
C16 C21 1.3939(14)
C17 H17 0.9500
C17 C18 1.3951(15)
C18 H18 0.9500
C18 C19 1.3878(18)
C19 H19 0.9500
C19 C20 1.3890(18)
C20 H20 0.9500
C20 C21 1.3928(14)
C21 H21 0.9500
C22 H22A 0.9800
C22 H22B 0.9800
C22 H22C 0.9800
